data_4089529
loop_
_publ_author_name
'Stubenhofer, Markus'
'Kuntz, Christian'
'Bodensteiner, Michael'
'Timoshkin, Alexey Y.'
'Scheer, Manfred'

_publ_section_title
;
 Versatile Reactivity of Bridged Pentelidene Complexes toward Secondary
 and Tertiary Phosphines
;
_journal_issue 12
_journal_name_full Organometallics
_journal_page_first 3521
_journal_paper_doi 10.1021/om400357y
_journal_volume 32
_journal_year 2013
_chemical_compound_source 'see text'
_chemical_formula_moiety 'C22 H29 O10 P3 W2'
_chemical_formula_sum 'C22 H29 O10 P3 W2'
_chemical_formula_weight 914.04
_space_group_IT_number 15
_space_group_name_Hall '-C 2yc'
_space_group_name_H-M_alt 'C 1 2/c 1'
_symmetry_cell_setting monoclinic
_symmetry_Int_Tables_number 15
_symmetry_space_group_name_Hall '-C 2yc'
_symmetry_space_group_name_H-M 'C 1 2/c 1'
_atom_sites_solution_hydrogens geom
_atom_sites_solution_primary direct
_atom_sites_solution_secondary difmap
_cell_angle_alpha 90
_cell_angle_beta 104.5650(10)
_cell_angle_gamma 90
_cell_formula_units_Z 4
_cell_length_a 21.8086(2)
_cell_length_b 8.79500(10)
_cell_length_c 16.19260(10)
_cell_measurement_reflns_used 11768
_cell_measurement_temperature 123(1)
_cell_measurement_theta_max 66.5027
_cell_measurement_theta_min 2.0892
_cell_volume 3006.04(5)
_computing_cell_refinement
;
CrysAlis RED, Oxford Diffraction Ltd.,
Version 1.171.32.15 (release 10-01-2008 CrysAlis171 .NET)
(compiled Jan 10 2008,16:37:18)
;
_computing_data_collection
;
CrysAlis CCD, Oxford Diffraction Ltd.,
Version 1.171.32.15 (release 10-01-2008 CrysAlis171 .NET)
(compiled Jan 10 2008,16:37:18)
;
_computing_data_reduction
;
CrysAlis RED, Oxford Diffraction Ltd.,
Version 1.171.32.15 (release 10-01-2008 CrysAlis171 .NET)
(compiled Jan 10 2008,16:37:18)
;
_computing_molecular_graphics 'PLATON (Spek, 1990)'
_computing_publication_material 'PLATON (Spek, 2003)'
_computing_structure_refinement 'SHELXL-97 (Sheldrick, 1997)'
_computing_structure_solution 'SIR-97 (Altomare, 1999)'
_diffrn_ambient_temperature 123(1)
_diffrn_detector_area_resol_mean 10.5431
_diffrn_measured_fraction_theta_full 0.985
_diffrn_measured_fraction_theta_max 0.985
_diffrn_measurement_device_type 'Oxford Diffraction Gemini Ultra'
_diffrn_measurement_method omega-scan
_diffrn_radiation_monochromator mirror
_diffrn_radiation_probe x-ray
_diffrn_radiation_source 'Ultra (Cu) X-ray Source'
_diffrn_radiation_type CuK\a
_diffrn_radiation_wavelength 1.54178
_diffrn_reflns_av_R_equivalents 0.0309
_diffrn_reflns_av_sigmaI/netI 0.0155
_diffrn_reflns_limit_h_max 25
_diffrn_reflns_limit_h_min -25
_diffrn_reflns_limit_k_max 10
_diffrn_reflns_limit_k_min -10
_diffrn_reflns_limit_l_max 18
_diffrn_reflns_limit_l_min -19
_diffrn_reflns_number 18157
_diffrn_reflns_reduction_process
;
;
_diffrn_reflns_theta_full 66.70
_diffrn_reflns_theta_max 66.70
_diffrn_reflns_theta_min 4.19
_diffrn_standards_decay_% 0
_diffrn_standards_interval_count 0
_diffrn_standards_interval_time 0
_diffrn_standards_number 0
_exptl_absorpt_coefficient_mu 15.872
_exptl_absorpt_correction_T_max 0.592
_exptl_absorpt_correction_T_min 0.329
_exptl_absorpt_correction_type multi-scan
_exptl_absorpt_process_details
;
CrysAlis RED, Oxford Diffraction Ltd.,
Version 1.171.32.15 (release 10-01-2008 CrysAlis171 .NET)
(compiled Jan 10 2008,16:37:18)
Empirical absorption correction using spherical harmonics,
 implemented in SCALE3 ABSPACK scaling algorithm.
;
_exptl_crystal_colour colourless
_exptl_crystal_density_diffrn 2.020
_exptl_crystal_density_method 'Not Measured'
_exptl_crystal_description rod
_exptl_crystal_F_000 1736
_exptl_crystal_size_max 0.161
_exptl_crystal_size_mid 0.054
_exptl_crystal_size_min 0.033
_refine_diff_density_max 0.964
_refine_diff_density_min -0.576
_refine_diff_density_rms 0.093
_refine_ls_extinction_method none
_refine_ls_goodness_of_fit_ref 1.065
_refine_ls_hydrogen_treatment mixed
_refine_ls_matrix_type full
_refine_ls_number_constraints 0
_refine_ls_number_parameters 179
_refine_ls_number_reflns 2618
_refine_ls_number_restraints 1
_refine_ls_restrained_S_all 1.065
_refine_ls_R_factor_all 0.0207
_refine_ls_R_factor_gt 0.0182
_refine_ls_shift/su_max 0.005
_refine_ls_shift/su_mean 0.000
_refine_ls_structure_factor_coef Fsqd
_refine_ls_weighting_details 'calc w=1/[\s^2^(Fo^2^)+(0.0265P)^2^+4.9356P] where P=(Fo^2^+2Fc^2^)/3'
_refine_ls_weighting_scheme calc
_refine_ls_wR_factor_gt 0.0439
_refine_ls_wR_factor_ref 0.0448
_reflns_number_gt 2425
_reflns_number_total 2618
_reflns_threshold_expression I>2\s(I)
_cod_data_source_file om400357y_si_008.cif
_cod_data_source_block ms41
_cod_depositor_comments
;
The following automatic conversions were performed:

data item '_symmetry_cell_setting' value 'Monoclinic' was changed to
'monoclinic' in accordance with the
/home/saulius/struct/COD-crude-data/automatic-downloads/DataCite-retrospective/ACS/depositions/lib/dictionaries/cif_core.dic
dictionary named 'cif_core.dic' version 2.4.2 last updated on
2011-04-26.

Automatic conversion script
Id: cif_fix_values 6909 2019-04-08 15:41:33Z antanas 
;
_cod_original_sg_symbol_H-M 'C 2/c'
_cod_database_code 4089529

loop_
_symmetry_equiv_pos_site_id
_symmetry_equiv_pos_as_xyz
1 x,y,z
2 -x,y,1/2-z
3 -x,-y,-z
4 x,-y,1/2+z
5 1/2+x,1/2+y,z
6 1/2-x,1/2+y,1/2-z
7 1/2-x,1/2-y,-z
8 1/2+x,1/2-y,1/2+z

loop_
_atom_site_aniso_label
_atom_site_aniso_U_11
_atom_site_aniso_U_22
_atom_site_aniso_U_33
_atom_site_aniso_U_23
_atom_site_aniso_U_13
_atom_site_aniso_U_12
W1 0.0157(1) 0.0188(1) 0.0164(1) 0.0016(1) 0.0026(1) 0.0002(1)
P1 0.0164(3) 0.0180(4) 0.0149(3) -0.0001(3) 0.0026(3) -0.0007(3)
P2 0.0151(9) 0.0183(6) 0.0220(15) 0.0009(5) 0.0010(9) -0.0004(6)
O1 0.0420(14) 0.0413(15) 0.0222(12) -0.0022(10) -0.0008(11) 0.0064(11)
O2 0.0283(12) 0.0375(14) 0.0429(14) -0.0010(11) 0.0158(11) -0.0070(10)
O3 0.0434(14) 0.0354(14) 0.0234(12) -0.0081(10) 0.0027(10) 0.0019(11)
O4 0.0385(14) 0.0420(16) 0.0666(18) 0.0165(13) 0.0250(14) -0.0064(12)
O5 0.0422(14) 0.0338(14) 0.0428(14) 0.0114(11) 0.0160(12) 0.0131(11)
C1 0.0250(16) 0.0249(17) 0.0270(18) 0.0024(13) 0.0055(14) 0.0025(13)
C2 0.0220(16) 0.0225(16) 0.0232(15) -0.0008(12) 0.0036(13) 0.0032(12)
C3 0.0248(16) 0.0178(15) 0.0280(18) -0.0002(13) 0.0050(13) 0.0021(12)
C4 0.0284(17) 0.0246(17) 0.0319(17) 0.0054(13) 0.0086(15) 0.0033(13)
C5 0.0270(16) 0.0255(17) 0.0241(15) 0.0060(12) 0.0080(13) 0.0028(13)
C6 0.0207(15) 0.0181(15) 0.0255(15) 0.0019(12) 0.0056(12) -0.0024(11)
C7 0.0345(18) 0.0313(19) 0.0246(16) 0.0060(13) 0.0127(14) -0.0030(14)
C8 0.0279(17) 0.0224(16) 0.0350(18) 0.0039(14) 0.0076(14) -0.0022(13)
C9 0.0262(16) 0.0284(17) 0.0191(15) -0.0022(12) 0.0034(13) 0.0065(13)
C10 0.041(2) 0.0329(19) 0.0262(17) -0.0096(15) 0.0015(15) 0.0016(15)
C11 0.0297(17) 0.056(2) 0.0198(16) 0.0042(15) 0.0081(14) 0.0076(16)

loop_
_atom_site_label
_atom_site_type_symbol
_atom_site_thermal_displace_type
_atom_site_fract_x
_atom_site_fract_y
_atom_site_fract_z
_atom_site_occupancy
_atom_site_U_iso_or_equiv
_atom_site_calc_flag
_atom_site_refinement_flags
W1 W Uani 0.65810(1) 0.01511(1) 0.85755(1) 1.000 0.0172(1) . .
P1 P Uani 0.59041(3) 0.25361(8) 0.82154(4) 1.000 0.0167(2) . .
P2 P Uani 0.49498(11) 0.15282(16) 0.76707(11) 0.500 0.0191(6) . .
O1 O Uani 0.71474(12) 0.1073(3) 1.05185(15) 1.000 0.0368(8) . .
O2 O Uani 0.77379(11) 0.1716(3) 0.80390(16) 1.000 0.0350(8) . .
O3 O Uani 0.61122(12) -0.0930(3) 0.66452(14) 1.000 0.0351(8) . .
O4 O Uani 0.54981(12) -0.1751(3) 0.90983(19) 1.000 0.0469(9) . .
O5 O Uani 0.74170(12) -0.2802(3) 0.89777(16) 1.000 0.0387(8) . .
C1 C Uani 0.69320(15) 0.0781(4) 0.9819(2) 1.000 0.0258(10) . .
C2 C Uani 0.73200(14) 0.1203(3) 0.82437(19) 1.000 0.0229(9) . .
C3 C Uani 0.62694(14) -0.0540(4) 0.7332(2) 1.000 0.0238(9) . .
C4 C Uani 0.58726(15) -0.1017(4) 0.8910(2) 1.000 0.0281(10) . .
C5 C Uani 0.71124(15) -0.1711(4) 0.8831(2) 1.000 0.0253(9) . .
C6 C Uani 0.62087(14) 0.3952(3) 0.75688(19) 1.000 0.0215(9) . .
C7 C Uani 0.62660(16) 0.3274(4) 0.6723(2) 1.000 0.0292(10) . .
C8 C Uani 0.58443(16) 0.5454(4) 0.7410(2) 1.000 0.0285(10) . .
C9 C Uani 0.57325(15) 0.3665(4) 0.91028(19) 1.000 0.0250(9) . .
C10 C Uani 0.63204(18) 0.4532(4) 0.9590(2) 1.000 0.0346(11) . .
C11 C Uani 0.54749(16) 0.2664(5) 0.9706(2) 1.000 0.0348(10) . .
H1 H Uiso 0.489(3) 0.036(5) 0.812(4) 0.500 0.0210 . .
H6 H Uiso 0.66490 0.42100 0.78980 1.000 0.0260 calc R
H7A H Uiso 0.58420 0.31310 0.63450 1.000 0.0440 calc R
H7B H Uiso 0.64830 0.22900 0.68290 1.000 0.0440 calc R
H7C H Uiso 0.65100 0.39640 0.64530 1.000 0.0440 calc R
H8A H Uiso 0.60470 0.61350 0.70790 1.000 0.0430 calc R
H8B H Uiso 0.58460 0.59300 0.79570 1.000 0.0430 calc R
H8C H Uiso 0.54060 0.52580 0.70910 1.000 0.0430 calc R
H9 H Uiso 0.53990 0.44290 0.88480 1.000 0.0300 calc R
H10A H Uiso 0.62060 0.52050 1.00100 1.000 0.0520 calc R
H10B H Uiso 0.64880 0.51390 0.91880 1.000 0.0520 calc R
H10C H Uiso 0.66440 0.38080 0.98830 1.000 0.0520 calc R
H11A H Uiso 0.58070 0.19670 1.00070 1.000 0.0520 calc R
H11B H Uiso 0.51130 0.20760 0.93780 1.000 0.0520 calc R
H11C H Uiso 0.53380 0.33040 1.01220 1.000 0.0520 calc R

loop_
_atom_type_symbol
_atom_type_description
_atom_type_scat_dispersion_real
_atom_type_scat_dispersion_imag
_atom_type_scat_source
W W -5.4734 5.5774 'International Tables Vol C Tables 4.2.6.8 and 6.1.1.4'
P P 0.2955 0.4335 'International Tables Vol C Tables 4.2.6.8 and 6.1.1.4'
O O 0.0492 0.0322 'International Tables Vol C Tables 4.2.6.8 and 6.1.1.4'
H H 0.0000 0.0000 'International Tables Vol C Tables 4.2.6.8 and 6.1.1.4'
C C 0.0181 0.0091 'International Tables Vol C Tables 4.2.6.8 and 6.1.1.4'

loop_
_geom_angle_atom_site_label_1
_geom_angle_atom_site_label_2
_geom_angle_atom_site_label_3
_geom_angle
_geom_angle_site_symmetry_1
_geom_angle_site_symmetry_3
_geom_angle_publ_flag
P1 W1 C1 93.11(10) . . yes
P1 W1 C2 90.98(8) . . yes
P1 W1 C3 89.40(10) . . yes
P1 W1 C4 92.38(10) . . yes
P1 W1 C5 178.75(9) . . yes
C1 W1 C2 90.66(13) . . yes
C1 W1 C3 177.17(13) . . yes
C1 W1 C4 89.76(13) . . yes
C1 W1 C5 87.93(13) . . yes
C2 W1 C3 87.97(12) . . yes
C2 W1 C4 176.59(13) . . yes
C2 W1 C5 88.32(13) . . yes
C3 W1 C4 91.45(13) . . yes
C3 W1 C5 89.55(13) . . yes
C4 W1 C5 88.32(14) . . yes
W1 P1 P2 101.11(5) . . yes
W1 P1 C6 114.40(10) . . yes
W1 P1 C9 118.71(10) . . yes
W1 P1 P2 99.33(5) . 2_656 yes
P2 P1 C6 118.36(11) . . yes
P2 P1 C9 99.71(12) . . yes
C6 P1 C9 104.36(14) . . yes
P2 P1 C6 105.28(11) 2_656 . yes
P2 P1 C9 114.31(12) 2_656 . yes
P1 P2 P1 129.95(7) . 2_656 yes
P1 P2 H1 108(3) . . no
P1 P2 H1 120(3) 2_656 . no
W1 C1 O1 176.7(3) . . yes
W1 C2 O2 176.3(3) . . yes
W1 C3 O3 178.3(3) . . yes
W1 C4 O4 175.7(3) . . yes
W1 C5 O5 179.4(3) . . yes
P1 C6 C8 115.5(2) . . yes
C7 C6 C8 110.0(3) . . no
P1 C6 C7 111.5(2) . . yes
C10 C9 C11 110.7(3) . . no
P1 C9 C10 111.1(2) . . yes
P1 C9 C11 111.4(3) . . yes
P1 C6 H6 106.00 . . no
C7 C6 H6 106.00 . . no
C8 C6 H6 106.00 . . no
C6 C7 H7A 109.00 . . no
C6 C7 H7B 109.00 . . no
C6 C7 H7C 110.00 . . no
H7A C7 H7B 110.00 . . no
H7A C7 H7C 110.00 . . no
H7B C7 H7C 109.00 . . no
C6 C8 H8A 109.00 . . no
C6 C8 H8B 109.00 . . no
C6 C8 H8C 109.00 . . no
H8A C8 H8B 110.00 . . no
H8A C8 H8C 109.00 . . no
H8B C8 H8C 109.00 . . no
P1 C9 H9 108.00 . . no
C10 C9 H9 108.00 . . no
C11 C9 H9 108.00 . . no
C9 C10 H10A 109.00 . . no
C9 C10 H10B 109.00 . . no
C9 C10 H10C 110.00 . . no
H10A C10 H10B 110.00 . . no
H10A C10 H10C 110.00 . . no
H10B C10 H10C 109.00 . . no
C9 C11 H11A 110.00 . . no
C9 C11 H11B 110.00 . . no
C9 C11 H11C 110.00 . . no
H11A C11 H11B 109.00 . . no
H11A C11 H11C 109.00 . . no
H11B C11 H11C 109.00 . . no

loop_
_geom_bond_atom_site_label_1
_geom_bond_atom_site_label_2
_geom_bond_distance
_geom_bond_site_symmetry_2
_geom_bond_publ_flag
W1 P1 2.5468(7) . yes
W1 C1 2.043(3) . yes
W1 C2 2.044(3) . yes
W1 C3 2.049(3) . yes
W1 C4 2.039(3) . yes
W1 C5 1.989(3) . yes
P1 P2 2.230(2) . yes
P1 C6 1.854(3) . yes
P1 C9 1.860(3) . yes
P1 P2 2.229(2) 2_656 yes
P2 H1 1.28(5) . no
O1 C1 1.141(4) . yes
O2 C2 1.138(4) . yes
O3 C3 1.132(4) . yes
O4 C4 1.141(4) . yes
O5 C5 1.157(4) . yes
C6 C7 1.527(4) . no
C6 C8 1.530(4) . no
C9 C10 1.529(5) . no
C9 C11 1.523(5) . no
C6 H6 1.0000 . no
C7 H7A 0.9800 . no
C7 H7B 0.9800 . no
C7 H7C 0.9800 . no
C8 H8A 0.9800 . no
C8 H8B 0.9800 . no
C8 H8C 0.9800 . no
C9 H9 1.0000 . no
C10 H10A 0.9800 . no
C10 H10B 0.9800 . no
C10 H10C 0.9800 . no
C11 H11A 0.9800 . no
C11 H11B 0.9800 . no
C11 H11C 0.9800 . no

loop_
_geom_contact_atom_site_label_1
_geom_contact_atom_site_label_2
_geom_contact_distance
_geom_contact_site_symmetry_2
_geom_contact_publ_flag
W1 H7B 3.3600 . no
W1 H11A 3.5700 . no
P1 C1 3.350(3) . no
P1 C2 3.293(3) . no
P1 C3 3.252(3) . no
P1 C4 3.328(4) . no
P2 H11B 2.7400 . no
P2 H7A 2.9800 2_656 no
O1 C2 3.152(4) 7_657 no
O1 O2 3.001(4) 7_657 no
O1 O5 3.075(4) 7_647 no
O2 C3 3.395(4) 6_656 no
O2 O1 3.001(4) 7_657 no
O2 O3 3.193(4) 6_656 no
O2 O5 3.225(4) 6_656 no
O2 C5 3.419(4) 6_656 no
O3 O2 3.193(4) 6_646 no
O4 C11 3.311(4) 3_657 no
O5 O2 3.225(4) 6_646 no
O5 C1 3.359(4) 7_647 no
O5 O1 3.075(4) 7_647 no
O1 H10C 2.8700 7_657 no
O1 H10C 2.7400 . no
O2 H8A 2.7500 6_646 no
O3 H8A 2.6900 1_545 no
O3 H11A 2.7200 4_554 no
O3 H1 2.57(6) 2_656 no
O4 H1 2.58(5) . no
O4 H11C 2.8200 3_657 no
O5 H10B 2.8000 1_545 no
C1 P1 3.350(3) . no
C1 C2 2.906(4) . no
C1 C4 2.880(5) . no
C1 C5 2.799(5) . no
C1 C10 3.543(5) . no
C1 C11 3.547(5) . no
C1 O5 3.359(4) 7_647 no
C2 C5 2.810(4) . no
C2 C6 3.403(4) . no
C2 C3 2.842(4) . no
C2 P1 3.293(3) . no
C2 C1 2.906(4) . no
C2 C7 3.438(4) . no
C2 O1 3.152(4) 7_657 no
C3 C2 2.842(4) . no
C3 C4 2.927(4) . no
C3 C5 2.844(5) . no
C3 P2 3.562(4) . no
C3 C7 3.496(5) . no
C3 P1 3.252(3) . no
C3 P2 3.221(4) 2_656 no
C3 O2 3.395(4) 6_646 no
C4 C1 2.880(5) . no
C4 P2 3.325(4) . no
C4 P2 3.531(4) 2_656 no
C4 C5 2.806(5) . no
C4 C3 2.927(4) . no
C4 P1 3.328(4) . no
C5 C2 2.810(4) . no
C5 C1 2.799(5) . no
C5 C3 2.844(5) . no
C5 O2 3.419(4) 6_646 no
C5 C4 2.806(5) . no
C7 C3 3.496(5) . no
C7 C2 3.438(4) . no
C8 C10 3.515(4) . no
C10 C8 3.515(4) . no
C10 C1 3.543(5) . no
C11 O4 3.311(4) 3_657 no
C11 C1 3.547(5) . no
C1 H11A 2.7500 . no
C1 H10C 2.7400 . no
C1 H10C 3.0400 7_657 no
C2 H6 3.0100 . no
C2 H7B 2.7200 . no
C3 H1 2.57(7) 2_656 no
C3 H8A 2.9800 1_545 no
C3 H7B 2.7000 . no
C4 H8B 3.0900 1_545 no
C4 H1 2.51(6) . no
C6 H10B 2.7400 . no
C7 H10A 3.0500 4_564 no
C8 H10B 2.8800 . no
C8 H9 2.8800 . no
C8 H8C 3.0400 2_656 no
C8 H9 3.0900 2_656 no
C9 H8C 3.0700 2_656 no
C9 H8B 2.7800 . no
C10 H6 3.0100 . no
C10 H8B 2.8600 . no
C11 H7A 2.9800 2_656 no
H1 O4 2.58(5) . no
H1 C4 2.51(6) . no
H1 H11B 2.4800 . no
H1 O3 2.57(6) 2_656 no
H1 C3 2.57(7) 2_656 no
H6 C2 3.0100 . no
H6 C10 3.0100 . no
H6 H10B 2.3500 . no
H7A H8C 2.5400 . no
H7A P2 2.9800 2_656 no
H7A C11 2.9800 2_656 no
H7A H11B 2.3100 2_656 no
H7B W1 3.3600 . no
H7B C2 2.7200 . no
H7B C3 2.7000 . no
H7C H8A 2.4900 . no
H7C H10A 2.3800 4_564 no
H8A O3 2.6900 1_565 no
H8A C3 2.9800 1_565 no
H8A H7C 2.4900 . no
H8A O2 2.7500 6_656 no
H8B C4 3.0900 1_565 no
H8B C9 2.7800 . no
H8B C10 2.8600 . no
H8B H9 2.3400 . no
H8B H10B 2.2400 . no
H8C H7A 2.5400 . no
H8C C8 3.0400 2_656 no
H8C C9 3.0700 2_656 no
H8C H8C 2.4600 2_656 no
H8C H9 2.1400 2_656 no
H9 C8 2.8800 . no
H9 H8B 2.3400 . no
H9 C8 3.0900 2_656 no
H9 H8C 2.1400 2_656 no
H10A H11C 2.5700 . no
H10A C7 3.0500 4_565 no
H10A H7C 2.3800 4_565 no
H10B O5 2.8000 1_565 no
H10B C6 2.7400 . no
H10B C8 2.8800 . no
H10B H6 2.3500 . no
H10B H8B 2.2400 . no
H10C O1 2.7400 . no
H10C C1 2.7400 . no
H10C H11A 2.4900 . no
H10C O1 2.8700 7_657 no
H10C C1 3.0400 7_657 no
H11A W1 3.5700 . no
H11A C1 2.7500 . no
H11A H10C 2.4900 . no
H11A O3 2.7200 4_555 no
H11B P2 2.7400 . no
H11B H1 2.4800 . no
H11B H7A 2.3100 2_656 no
H11C H10A 2.5700 . no
H11C O4 2.8200 3_657 no

loop_
_geom_hbond_atom_site_label_D
_geom_hbond_atom_site_label_H
_geom_hbond_atom_site_label_A
_geom_hbond_distance_DH
_geom_hbond_distance_HA
_geom_hbond_distance_DA
_geom_hbond_angle_DHA
_geom_hbond_site_symmetry_A
_geom_hbond_publ_flag
P2 H1 O4 1.28(5) 2.58(5) 3.702(3) 144(4) . yes
P2 H1 O3 1.28(5) 2.57(6) 3.543(3) 130(4) 2_656 yes
C11 H11B P2 0.9800 2.7400 3.358(4) 121.00 . yes

loop_
_geom_torsion_atom_site_label_1
_geom_torsion_atom_site_label_2
_geom_torsion_atom_site_label_3
_geom_torsion_atom_site_label_4
_geom_torsion
_geom_torsion_site_symmetry_1
_geom_torsion_site_symmetry_3
_geom_torsion_site_symmetry_4
_geom_torsion_publ_flag
C1 W1 P1 P2 -125.46(11) . . . no
C2 W1 P1 P2 143.82(10) . . . no
C3 W1 P1 P2 55.86(10) . . . no
C4 W1 P1 P2 -35.57(10) . . . no
C1 W1 P1 C6 106.18(14) . . . no
C2 W1 P1 C6 15.47(13) . . . no
C3 W1 P1 C6 -72.49(14) . . . no
C4 W1 P1 C6 -163.92(14) . . . no
C1 W1 P1 C9 -17.79(16) . . . no
C2 W1 P1 C9 -108.51(15) . . . no
C3 W1 P1 C9 163.53(15) . . . no
C4 W1 P1 C9 72.10(15) . . . no
C1 W1 P1 P2 -142.24(11) . . 2_656 no
C2 W1 P1 P2 127.05(10) . . 2_656 no
C3 W1 P1 P2 39.09(11) . . 2_656 no
C4 W1 P1 P2 -52.34(11) . . 2_656 no
W1 P1 P2 P1 -157.20(10) . . 2_656 no
C6 P1 P2 P1 -31.44(17) . . 2_656 no
C9 P1 P2 P1 80.78(15) . . 2_656 no
P2 P1 P2 P1 -71.8(2) 2_656 . 2_656 no
W1 P1 P2 P1 169.37(10) . 2_656 2_656 no
P2 P1 P2 P1 71.8(2) . 2_656 2_656 no
C6 P1 P2 P1 -72.02(15) . 2_656 2_656 no
C9 P1 P2 P1 41.90(17) . 2_656 2_656 no
W1 P1 C6 C7 58.7(2) . . . no
P2 P1 C6 C7 -60.4(2) . . . no
C9 P1 C6 C7 -170.0(2) . . . no
P2 P1 C6 C7 -49.3(2) 2_656 . . no
W1 P1 C6 C8 -174.82(19) . . . no
P2 P1 C6 C8 66.2(2) . . . no
C9 P1 C6 C8 -43.5(3) . . . no
P2 P1 C6 C8 77.2(2) 2_656 . . no
W1 P1 C9 C10 72.8(2) . . . no
P2 P1 C9 C10 -178.8(2) . . . no
C6 P1 C9 C10 -56.0(3) . . . no
P2 P1 C9 C10 -170.47(19) 2_656 . . no
W1 P1 C9 C11 -51.2(3) . . . no
P2 P1 C9 C11 57.3(2) . . . no
C6 P1 C9 C11 -179.9(2) . . . no
P2 P1 C9 C11 65.6(2) 2_656 . . no
